data_7128369
loop_
_publ_author_name
'Chen, Weixing'
'Liu, Li'
'Zhao, Yanxia'
'Xue, Yujie'
'Xu, Wenhua'
'Li, Nan'
'Wu, Biao'
'Yang, Xiao-Juan'

_publ_section_title
;
 Organometallo-macrocycle assembled through dialumane-mediated C-H
 activation of pyridines.
;
_journal_issue 51
_journal_name_full 'Chemical communications (Cambridge, England)'
_journal_page_first 6268
_journal_page_last 6271
_journal_paper_doi 10.1039/d1cc00318f
_journal_volume 57
_journal_year 2021
_chemical_formula_moiety 'C62 H87 Al2 N5'
_chemical_formula_sum 'C62 H87 Al2 N5'
_chemical_formula_weight 956.32
_space_group_crystal_system orthorhombic
_space_group_IT_number 19
_space_group_name_Hall 'P 2ac 2ab'
_space_group_name_H-M_alt 'P 21 21 21'
_atom_sites_solution_hydrogens geom
_audit_creation_date 2020-06-08
_audit_creation_method
;
Olex2 1.2
(compiled 2018.05.29 svn.r3508 for OlexSys, GUI svn.r5506)
;
_audit_update_record
;
2020-08-03 deposited with the CCDC.	2021-05-19 downloaded from the CCDC.
;
_cell_angle_alpha 90
_cell_angle_beta 90
_cell_angle_gamma 90
_cell_formula_units_Z 4
_cell_length_a 12.9942(4)
_cell_length_b 21.2069(6)
_cell_length_c 22.7887(7)
_cell_measurement_reflns_used 9913
_cell_measurement_temperature 150(2)
_cell_measurement_theta_max 24.18
_cell_measurement_theta_min 2.38
_cell_volume 6279.8(3)
_computing_cell_refinement 'SAINT V8.38A (?, 2016)'
_computing_data_reduction 'SAINT V8.38A (?, 2016)'
_computing_molecular_graphics 'Olex2 (Dolomanov et al., 2009)'
_computing_publication_material 'Olex2 (Dolomanov et al., 2009)'
_computing_structure_refinement 'XL (Sheldrick, 2008)'
_diffrn_ambient_temperature 150.0
_diffrn_measured_fraction_theta_full 0.995
_diffrn_measured_fraction_theta_max 0.995
_diffrn_measurement_device_type 'Bruker APEX-II CCD'
_diffrn_measurement_method '\f and \w scans'
_diffrn_radiation_type MoK\a
_diffrn_radiation_wavelength 0.71073
_diffrn_reflns_av_R_equivalents 0.0440
_diffrn_reflns_av_unetI/netI 0.0518
_diffrn_reflns_Laue_measured_fraction_full 0.995
_diffrn_reflns_Laue_measured_fraction_max 0.995
_diffrn_reflns_limit_h_max 15
_diffrn_reflns_limit_h_min -15
_diffrn_reflns_limit_k_max 25
_diffrn_reflns_limit_k_min -25
_diffrn_reflns_limit_l_max 27
_diffrn_reflns_limit_l_min -26
_diffrn_reflns_number 35498
_diffrn_reflns_point_group_measured_fraction_full 0.993
_diffrn_reflns_point_group_measured_fraction_max 0.993
_diffrn_reflns_theta_full 25.041
_diffrn_reflns_theta_max 25.041
_diffrn_reflns_theta_min 2.377
_diffrn_standards_number 0
_exptl_absorpt_coefficient_mu 0.084
_exptl_absorpt_correction_T_max 0.7452
_exptl_absorpt_correction_T_min 0.6736
_exptl_absorpt_correction_type none
_exptl_absorpt_process_details
;
SADABS-2016/2 (Bruker,2016/2) was used for absorption correction.
wR2(int) was 0.1329 before and 0.0678 after correction.
The Ratio of minimum to maximum transmission is 0.9039.
The \l/2 correction factor is Not present.
;
_exptl_crystal_colour yellow
_exptl_crystal_density_diffrn 1.012
_exptl_crystal_density_meas ?
_exptl_crystal_density_method none
_exptl_crystal_description block
_exptl_crystal_F_000 2080
_exptl_crystal_size_max 0.2
_exptl_crystal_size_mid 0.18
_exptl_crystal_size_min 0.15
_refine_diff_density_max 0.345
_refine_diff_density_min -0.204
_refine_diff_density_rms 0.034
_refine_ls_abs_structure_details
;
 Flack x determined using 2908 quotients [(I+)-(I-)]/[(I+)+(I-)]
 (Parsons, Flack and Wagner, Acta Cryst. B69 (2013) 249-259).
;
_refine_ls_abs_structure_Flack -0.08(7)
_refine_ls_extinction_method none
_refine_ls_goodness_of_fit_ref 1.108
_refine_ls_hydrogen_treatment constr
_refine_ls_matrix_type full
_refine_ls_number_parameters 643
_refine_ls_number_reflns 11053
_refine_ls_number_restraints 0
_refine_ls_restrained_S_all 1.108
_refine_ls_R_factor_all 0.0748
_refine_ls_R_factor_gt 0.0519
_refine_ls_shift/su_max 0.000
_refine_ls_shift/su_mean 0.000
_refine_ls_structure_factor_coef Fsqd
_refine_ls_weighting_details 'w=1/[\s^2^(Fo^2^)+(0.0100P)^2^+2.4871P] where P=(Fo^2^+2Fc^2^)/3'
_refine_ls_weighting_scheme calc
_refine_ls_wR_factor_gt 0.0892
_refine_ls_wR_factor_ref 0.0979
_reflns_Friedel_coverage 0.811
_reflns_Friedel_fraction_full 0.992
_reflns_Friedel_fraction_max 0.992
_reflns_number_gt 8468
_reflns_number_total 11053
_reflns_threshold_expression 'I > 2\s(I)'
_cod_data_source_file d1cc00318f2.cif
_cod_data_source_block 2d
_cod_depositor_comments
;
The following automatic conversions were performed:

data item '_exptl_crystal_density_meas' value 'none' was changed to
'?' -- the value is perceived as not measured.

Automatic conversion script
Id: cif_fix_values 7556 2019-12-06 15:28:31Z antanas 

 Adding full bibliography for 7128365--7128369.cif.
;
_cod_database_code 7128369
_shelx_shelxl_version_number 2014/7
_shelx_space_group_comment
;
The symmetry employed for this shelxl refinement is uniquely defined
by the following loop, which should always be used as a source of
symmetry information in preference to the above space-group names.
They are only intended as comments.
;
_shelx_estimated_absorpt_t_max 0.987
_shelx_estimated_absorpt_t_min 0.983
_olex2_refinement_description
;
1. Fixed Uiso
 At 1.2 times of:
  All C(H) groups
 At 1.5 times of:
  All C(H,H,H) groups
2.a Ternary CH refined with riding coordinates:
 C11(H11), C14(H14), C23(H23), C26(H26), C39(H39), C42(H42), C51(H51), C54(H54)
2.b Aromatic/amide H refined with riding coordinates:
 C7(H7), C8(H8), C9(H9), C19(H19), C20(H20), C21(H21), C35(H35), C36(H36),
 C37(H37), C47(H47), C48(H48), C49(H49), C58(H58), C59(H59), C60(H60), C61(H61)
2.c Idealised Me refined as rotating group:
 C3(H3A,H3B,H3C), C4(H4A,H4B,H4C), C12(H12A,H12B,H12C), C13(H13A,H13B,H13C),
 C15(H15A,H15B,H15C), C16(H16A,H16B,H16C), C24(H24A,H24B,H24C), C25(H25A,H25B,
 H25C), C27(H27A,H27B,H27C), C28(H28A,H28B,H28C), C31(H31A,H31B,H31C), C32(H32A,
 H32B,H32C), C40(H40A,H40B,H40C), C41(H41A,H41B,H41C), C43(H43A,H43B,H43C),
 C44(H44A,H44B,H44C), C52(H52A,H52B,H52C), C53(H53A,H53B,H53C), C55(H55A,H55B,
 H55C), C56(H56A,H56B,H56C), C62(H62A,H62B,H62C)
;
_olex2_submission_special_instructions 'No special instructions were received'

loop_
_space_group_symop_operation_xyz
'x, y, z'
'-x+1/2, -y, z+1/2'
'-x, y+1/2, -z+1/2'
'x+1/2, -y+1/2, -z'

loop_
_atom_site_label
_atom_site_type_symbol
_atom_site_fract_x
_atom_site_fract_y
_atom_site_fract_z
_atom_site_U_iso_or_equiv
_atom_site_adp_type
_atom_site_occupancy
_atom_site_site_symmetry_order
_atom_site_calc_flag
_atom_site_refinement_flags_posn
_atom_site_refinement_flags_adp
_atom_site_refinement_flags_occupancy
_atom_site_disorder_assembly
_atom_site_disorder_group
Al1 Al 0.48696(8) 0.52680(5) 0.35487(5) 0.0377(3) Uani 1 1 d . . . . .
Al2 Al 0.59831(9) 0.50317(5) 0.44731(5) 0.0407(3) Uani 1 1 d . . . . .
C1 C 0.2960(3) 0.57079(19) 0.34405(18) 0.0449(10) Uani 1 1 d . . . . .
C2 C 0.3549(3) 0.61651(19) 0.32171(18) 0.0451(10) Uani 1 1 d . . . . .
C3 C 0.1850(3) 0.5794(2) 0.3619(2) 0.0556(11) Uani 1 1 d . . . . .
H3A H 0.1816 0.5901 0.4037 0.083 Uiso 1 1 calc GR . . . .
H3B H 0.1471 0.5403 0.3548 0.083 Uiso 1 1 calc GR . . . .
H3C H 0.1544 0.6136 0.3388 0.083 Uiso 1 1 calc GR . . . .
C4 C 0.3181(3) 0.68162(18) 0.3062(2) 0.0567(12) Uani 1 1 d . . . . .
H4A H 0.2485 0.6791 0.2899 0.085 Uiso 1 1 calc GR . . . .
H4B H 0.3646 0.7002 0.2771 0.085 Uiso 1 1 calc GR . . . .
H4C H 0.3174 0.7079 0.3416 0.085 Uiso 1 1 calc GR . . . .
C5 C 0.2847(3) 0.45894(19) 0.3698(2) 0.0448(10) Uani 1 1 d . . . . .
C6 C 0.2462(3) 0.4241(2) 0.3207(2) 0.0555(12) Uani 1 1 d . . . . .
C7 C 0.1911(3) 0.3697(2) 0.3313(2) 0.0616(13) Uani 1 1 d . . . . .
H7 H 0.1667 0.3455 0.2991 0.074 Uiso 1 1 calc R . . . .
C8 C 0.1712(3) 0.3500(2) 0.3869(3) 0.0685(15) Uani 1 1 d . . . . .
H8 H 0.1337 0.3121 0.3926 0.082 Uiso 1 1 calc R . . . .
C9 C 0.2041(3) 0.3840(2) 0.4357(2) 0.0661(14) Uani 1 1 d . . . . .
H9 H 0.1886 0.3699 0.4743 0.079 Uiso 1 1 calc R . . . .
C10 C 0.2610(3) 0.4400(2) 0.4267(2) 0.0514(11) Uani 1 1 d . . . . .
C11 C 0.2626(4) 0.4450(2) 0.2583(2) 0.0642(13) Uani 1 1 d . . . . .
H11 H 0.3220 0.4749 0.2576 0.077 Uiso 1 1 calc R . . . .
C12 C 0.2871(4) 0.3903(2) 0.2164(2) 0.0775(16) Uani 1 1 d . . . . .
H12A H 0.3453 0.3660 0.2317 0.116 Uiso 1 1 calc GR . . . .
H12B H 0.3048 0.4072 0.1776 0.116 Uiso 1 1 calc GR . . . .
H12C H 0.2268 0.3628 0.2129 0.116 Uiso 1 1 calc GR . . . .
C13 C 0.1671(4) 0.4799(2) 0.2350(2) 0.0879(17) Uani 1 1 d . . . . .
H13A H 0.1055 0.4544 0.2423 0.132 Uiso 1 1 calc GR . . . .
H13B H 0.1746 0.4870 0.1927 0.132 Uiso 1 1 calc GR . . . .
H13C H 0.1604 0.5205 0.2551 0.132 Uiso 1 1 calc GR . . . .
C14 C 0.2900(3) 0.4792(2) 0.48042(19) 0.0557(12) Uani 1 1 d . . . . .
H14 H 0.3281 0.5172 0.4663 0.067 Uiso 1 1 calc R . . . .
C15 C 0.1929(3) 0.5025(2) 0.5137(2) 0.0664(13) Uani 1 1 d . . . . .
H15A H 0.1507 0.5283 0.4874 0.100 Uiso 1 1 calc GR . . . .
H15B H 0.2140 0.5278 0.5476 0.100 Uiso 1 1 calc GR . . . .
H15C H 0.1528 0.4661 0.5272 0.100 Uiso 1 1 calc GR . . . .
C16 C 0.3612(3) 0.4437(2) 0.5242(2) 0.0685(14) Uani 1 1 d . . . . .
H16A H 0.3280 0.4043 0.5364 0.103 Uiso 1 1 calc GR . . . .
H16B H 0.3734 0.4702 0.5587 0.103 Uiso 1 1 calc GR . . . .
H16C H 0.4269 0.4342 0.5051 0.103 Uiso 1 1 calc GR . . . .
C17 C 0.5229(3) 0.63765(17) 0.27681(18) 0.0409(10) Uani 1 1 d . . . . .
C18 C 0.5967(3) 0.68184(17) 0.29572(17) 0.0412(9) Uani 1 1 d . . . . .
C19 C 0.6572(3) 0.71231(19) 0.25378(19) 0.0501(11) Uani 1 1 d . . . . .
H19 H 0.7092 0.7407 0.2664 0.060 Uiso 1 1 calc R . . . .
C20 C 0.6432(3) 0.7021(2) 0.1945(2) 0.0566(12) Uani 1 1 d . . . . .
H20 H 0.6841 0.7242 0.1667 0.068 Uiso 1 1 calc R . . . .
C21 C 0.5698(3) 0.6598(2) 0.17580(19) 0.0512(11) Uani 1 1 d . . . . .
H21 H 0.5600 0.6534 0.1349 0.061 Uiso 1 1 calc R . . . .
C22 C 0.5094(3) 0.62630(18) 0.21572(18) 0.0467(10) Uani 1 1 d . . . . .
C23 C 0.6120(3) 0.69590(19) 0.36001(19) 0.0549(11) Uani 1 1 d . . . . .
H23 H 0.5857 0.6588 0.3826 0.066 Uiso 1 1 calc R . . . .
C24 C 0.5524(5) 0.7522(3) 0.3793(2) 0.107(2) Uani 1 1 d . . . . .
H24A H 0.5709 0.7885 0.3549 0.160 Uiso 1 1 calc GR . . . .
H24B H 0.5685 0.7616 0.4204 0.160 Uiso 1 1 calc GR . . . .
H24C H 0.4786 0.7437 0.3754 0.160 Uiso 1 1 calc GR . . . .
C25 C 0.7228(4) 0.7053(3) 0.3770(3) 0.109(2) Uani 1 1 d . . . . .
H25A H 0.7475 0.7455 0.3610 0.163 Uiso 1 1 calc GR . . . .
H25B H 0.7643 0.6707 0.3612 0.163 Uiso 1 1 calc GR . . . .
H25C H 0.7287 0.7059 0.4199 0.163 Uiso 1 1 calc GR . . . .
C26 C 0.4338(3) 0.5780(2) 0.19335(19) 0.0549(11) Uani 1 1 d . . . . .
H26 H 0.4021 0.5571 0.2283 0.066 Uiso 1 1 calc R . . . .
C27 C 0.4857(4) 0.5268(2) 0.1569(2) 0.0699(14) Uani 1 1 d . . . . .
H27A H 0.5146 0.5455 0.1212 0.105 Uiso 1 1 calc GR . . . .
H27B H 0.4350 0.4946 0.1462 0.105 Uiso 1 1 calc GR . . . .
H27C H 0.5410 0.5073 0.1799 0.105 Uiso 1 1 calc GR . . . .
C28 C 0.3462(4) 0.6080(2) 0.1577(2) 0.0732(15) Uani 1 1 d . . . . .
H28A H 0.3134 0.6412 0.1811 0.110 Uiso 1 1 calc GR . . . .
H28B H 0.2951 0.5757 0.1479 0.110 Uiso 1 1 calc GR . . . .
H28C H 0.3741 0.6262 0.1216 0.110 Uiso 1 1 calc GR . . . .
C29 C 0.6824(3) 0.4367(2) 0.5339(2) 0.0532(12) Uani 1 1 d . . . . .
C30 C 0.6680(3) 0.4942(2) 0.55671(19) 0.0523(11) Uani 1 1 d . . . . .
C31 C 0.7192(4) 0.3795(2) 0.5673(2) 0.0756(16) Uani 1 1 d . . . . .
H31A H 0.7485 0.3928 0.6050 0.113 Uiso 1 1 calc GR . . . .
H31B H 0.7718 0.3575 0.5443 0.113 Uiso 1 1 calc GR . . . .
H31C H 0.6610 0.3511 0.5744 0.113 Uiso 1 1 calc GR . . . .
C32 C 0.6800(4) 0.5120(2) 0.62049(19) 0.0714(15) Uani 1 1 d . . . . .
H32A H 0.7089 0.4762 0.6422 0.107 Uiso 1 1 calc GR . . . .
H32B H 0.6126 0.5230 0.6368 0.107 Uiso 1 1 calc GR . . . .
H32C H 0.7264 0.5482 0.6238 0.107 Uiso 1 1 calc GR . . . .
C33 C 0.6942(3) 0.3767(2) 0.4409(2) 0.0566(12) Uani 1 1 d . . . . .
C34 C 0.6366(4) 0.3215(2) 0.4360(2) 0.0622(13) Uani 1 1 d . . . . .
C35 C 0.6746(5) 0.2717(2) 0.4028(3) 0.0868(18) Uani 1 1 d . . . . .
H35 H 0.6347 0.2343 0.3988 0.104 Uiso 1 1 calc R . . . .
C36 C 0.7688(5) 0.2756(3) 0.3758(3) 0.110(2) Uani 1 1 d . . . . .
H36 H 0.7940 0.2410 0.3537 0.132 Uiso 1 1 calc R . . . .
C37 C 0.8269(4) 0.3297(3) 0.3808(3) 0.101(2) Uani 1 1 d . . . . .
H37 H 0.8916 0.3323 0.3615 0.122 Uiso 1 1 calc R . . . .
C38 C 0.7914(3) 0.3810(2) 0.4139(3) 0.0752(16) Uani 1 1 d . . . . .
C39 C 0.5354(4) 0.3135(2) 0.4681(2) 0.0732(15) Uani 1 1 d . . . . .
H39 H 0.5251 0.3501 0.4951 0.088 Uiso 1 1 calc R . . . .
C40 C 0.5386(6) 0.2518(3) 0.5049(3) 0.133(3) Uani 1 1 d . . . . .
H40A H 0.4821 0.2520 0.5334 0.200 Uiso 1 1 calc GR . . . .
H40B H 0.6044 0.2491 0.5257 0.200 Uiso 1 1 calc GR . . . .
H40C H 0.5313 0.2153 0.4788 0.200 Uiso 1 1 calc GR . . . .
C41 C 0.4470(4) 0.3096(3) 0.4274(2) 0.0922(19) Uani 1 1 d . . . . .
H41A H 0.4366 0.3506 0.4085 0.138 Uiso 1 1 calc GR . . . .
H41B H 0.3849 0.2980 0.4493 0.138 Uiso 1 1 calc GR . . . .
H41C H 0.4609 0.2776 0.3973 0.138 Uiso 1 1 calc GR . . . .
C42 C 0.8597(4) 0.4396(3) 0.4198(3) 0.0881(19) Uani 1 1 d . . . . .
H42 H 0.8139 0.4768 0.4266 0.106 Uiso 1 1 calc R . . . .
C43 C 0.9250(4) 0.4532(3) 0.3655(3) 0.101(2) Uani 1 1 d . . . . .
H43A H 0.9799 0.4216 0.3624 0.152 Uiso 1 1 calc GR . . . .
H43B H 0.9554 0.4953 0.3688 0.152 Uiso 1 1 calc GR . . . .
H43C H 0.8816 0.4512 0.3304 0.152 Uiso 1 1 calc GR . . . .
C44 C 0.9295(4) 0.4323(3) 0.4736(3) 0.108(2) Uani 1 1 d . . . . .
H44A H 0.8870 0.4272 0.5088 0.162 Uiso 1 1 calc GR . . . .
H44B H 0.9727 0.4699 0.4778 0.162 Uiso 1 1 calc GR . . . .
H44C H 0.9734 0.3951 0.4687 0.162 Uiso 1 1 calc GR . . . .
C45 C 0.6416(3) 0.60623(19) 0.53079(18) 0.0494(11) Uani 1 1 d . . . . .
C46 C 0.7414(4) 0.6315(2) 0.5362(2) 0.0573(12) Uani 1 1 d . . . . .
C47 C 0.7512(4) 0.6956(2) 0.5502(2) 0.0671(14) Uani 1 1 d . . . . .
H47 H 0.8179 0.7130 0.5556 0.081 Uiso 1 1 calc R . . . .
C48 C 0.6674(5) 0.7333(2) 0.5560(2) 0.0702(14) Uani 1 1 d . . . . .
H48 H 0.6760 0.7768 0.5646 0.084 Uiso 1 1 calc R . . . .
C49 C 0.5691(4) 0.7086(2) 0.5496(2) 0.0666(13) Uani 1 1 d . . . . .
H49 H 0.5111 0.7355 0.5537 0.080 Uiso 1 1 calc R . . . .
C50 C 0.5542(4) 0.6444(2) 0.53727(18) 0.0538(11) Uani 1 1 d . . . . .
C51 C 0.8394(4) 0.5930(2) 0.5245(2) 0.0652(13) Uani 1 1 d . . . . .
H51 H 0.8200 0.5473 0.5240 0.078 Uiso 1 1 calc R . . . .
C52 C 0.8834(4) 0.6097(3) 0.4641(3) 0.098(2) Uani 1 1 d . . . . .
H52A H 0.9060 0.6537 0.4640 0.147 Uiso 1 1 calc GR . . . .
H52B H 0.8301 0.6038 0.4341 0.147 Uiso 1 1 calc GR . . . .
H52C H 0.9421 0.5822 0.4554 0.147 Uiso 1 1 calc GR . . . .
C53 C 0.9219(5) 0.6021(3) 0.5715(3) 0.102(2) Uani 1 1 d . . . . .
H53A H 0.9791 0.5731 0.5643 0.153 Uiso 1 1 calc GR . . . .
H53B H 0.8923 0.5936 0.6103 0.153 Uiso 1 1 calc GR . . . .
H53C H 0.9472 0.6457 0.5702 0.153 Uiso 1 1 calc GR . . . .
C54 C 0.4463(3) 0.6187(2) 0.53368(19) 0.0549(12) Uani 1 1 d . . . . .
H54 H 0.4517 0.5730 0.5234 0.066 Uiso 1 1 calc R . . . .
C55 C 0.3940(5) 0.6230(3) 0.5936(3) 0.107(2) Uani 1 1 d . . . . .
H55A H 0.4352 0.6002 0.6227 0.161 Uiso 1 1 calc GR . . . .
H55B H 0.3252 0.6042 0.5913 0.161 Uiso 1 1 calc GR . . . .
H55C H 0.3881 0.6674 0.6052 0.161 Uiso 1 1 calc GR . . . .
C56 C 0.3811(4) 0.6500(2) 0.4868(3) 0.0883(18) Uani 1 1 d . . . . .
H56A H 0.3804 0.6957 0.4932 0.132 Uiso 1 1 calc GR . . . .
H56B H 0.3107 0.6337 0.4888 0.132 Uiso 1 1 calc GR . . . .
H56C H 0.4102 0.6409 0.4480 0.132 Uiso 1 1 calc GR . . . .
C57 C 0.6533(3) 0.46730(19) 0.27958(17) 0.0435(10) Uani 1 1 d . . . . .
C58 C 0.6984(3) 0.41621(19) 0.2526(2) 0.0541(11) Uani 1 1 d . . . . .
H58 H 0.7651 0.4204 0.2360 0.065 Uiso 1 1 calc R . . . .
C59 C 0.6480(4) 0.3587(2) 0.2492(2) 0.0596(12) Uani 1 1 d . . . . .
H59 H 0.6794 0.3236 0.2305 0.072 Uiso 1 1 calc R . . . .
C60 C 0.5527(4) 0.3538(2) 0.2734(2) 0.0590(13) Uani 1 1 d . . . . .
H60 H 0.5165 0.3149 0.2721 0.071 Uiso 1 1 calc R . . . .
C61 C 0.5095(3) 0.40536(18) 0.29937(18) 0.0499(11) Uani 1 1 d . . . . .
H61 H 0.4427 0.4012 0.3158 0.060 Uiso 1 1 calc R . . . .
C62 C 0.7061(3) 0.52958(19) 0.2837(2) 0.0565(12) Uani 1 1 d . . . . .
H62A H 0.7782 0.5249 0.2717 0.085 Uiso 1 1 calc GR . . . .
H62B H 0.7032 0.5448 0.3243 0.085 Uiso 1 1 calc GR . . . .
H62C H 0.6718 0.5599 0.2578 0.085 Uiso 1 1 calc GR . . . .
N1 N 0.3468(2) 0.51335(14) 0.36036(14) 0.0420(8) Uani 1 1 d . . . . .
N2 N 0.4637(2) 0.60311(14) 0.31852(14) 0.0400(8) Uani 1 1 d . . . . .
N3 N 0.6552(2) 0.42984(15) 0.47357(15) 0.0500(9) Uani 1 1 d . . . . .
N4 N 0.6289(2) 0.54084(15) 0.51688(14) 0.0461(9) Uani 1 1 d . . . . .
N5 N 0.5568(2) 0.46201(14) 0.30303(14) 0.0405(8) Uani 1 1 d . . . . .

loop_
_atom_site_aniso_label
_atom_site_aniso_U_11
_atom_site_aniso_U_22
_atom_site_aniso_U_33
_atom_site_aniso_U_23
_atom_site_aniso_U_13
_atom_site_aniso_U_12
Al1 0.0340(6) 0.0364(6) 0.0426(7) -0.0012(5) -0.0055(5) 0.0028(5)
Al2 0.0381(6) 0.0374(6) 0.0465(7) 0.0001(6) -0.0105(6) -0.0003(5)
C1 0.036(2) 0.046(2) 0.053(3) -0.005(2) -0.005(2) 0.0105(19)
C2 0.045(2) 0.041(2) 0.049(3) -0.004(2) -0.002(2) 0.007(2)
C3 0.041(2) 0.055(3) 0.070(3) 0.000(2) -0.003(2) 0.009(2)
C4 0.053(3) 0.045(2) 0.072(3) 0.007(2) 0.006(2) 0.020(2)
C5 0.032(2) 0.043(2) 0.060(3) 0.001(2) -0.005(2) 0.0026(18)
C6 0.036(2) 0.048(3) 0.082(4) -0.006(3) -0.011(2) 0.002(2)
C7 0.044(3) 0.056(3) 0.085(4) -0.001(3) -0.003(3) -0.003(2)
C8 0.039(2) 0.055(3) 0.111(5) -0.004(3) -0.007(3) -0.014(2)
C9 0.041(2) 0.068(3) 0.089(4) 0.004(3) 0.009(3) -0.009(2)
C10 0.032(2) 0.049(3) 0.072(3) 0.001(2) -0.003(2) -0.0014(19)
C11 0.068(3) 0.060(3) 0.065(3) -0.007(3) -0.013(3) -0.005(2)
C12 0.072(3) 0.085(4) 0.076(4) -0.024(3) -0.021(3) 0.000(3)
C13 0.112(4) 0.071(4) 0.080(4) -0.010(3) -0.028(4) 0.021(3)
C14 0.040(2) 0.067(3) 0.060(3) 0.012(2) 0.005(2) -0.004(2)
C15 0.048(3) 0.083(3) 0.069(3) 0.004(3) 0.003(2) -0.004(3)
C16 0.055(3) 0.072(3) 0.079(4) 0.024(3) -0.008(3) -0.006(2)
C17 0.041(2) 0.035(2) 0.047(3) 0.0048(18) 0.005(2) 0.0071(18)
C18 0.047(2) 0.036(2) 0.042(2) 0.0017(18) -0.001(2) 0.0065(19)
C19 0.050(2) 0.051(3) 0.050(3) 0.002(2) 0.002(2) 0.003(2)
C20 0.053(3) 0.062(3) 0.055(3) 0.005(2) 0.013(2) 0.005(2)
C21 0.056(3) 0.057(3) 0.041(3) 0.001(2) 0.005(2) 0.008(2)
C22 0.046(2) 0.046(2) 0.048(3) -0.002(2) -0.001(2) 0.010(2)
C23 0.071(3) 0.045(2) 0.049(3) 0.002(2) -0.003(2) -0.010(2)
C24 0.138(6) 0.128(5) 0.055(3) -0.024(3) -0.002(4) 0.067(5)
C25 0.098(5) 0.144(6) 0.085(4) -0.040(4) -0.038(4) 0.019(4)
C26 0.061(3) 0.058(3) 0.046(3) 0.000(2) -0.003(2) -0.001(2)
C27 0.087(3) 0.059(3) 0.064(3) -0.017(2) -0.015(3) 0.013(3)
C28 0.067(3) 0.078(4) 0.075(4) -0.009(3) -0.016(3) 0.007(3)
C29 0.049(3) 0.049(3) 0.061(3) 0.009(2) -0.025(2) -0.003(2)
C30 0.058(3) 0.049(2) 0.050(3) 0.007(2) -0.016(2) -0.011(2)
C31 0.080(3) 0.063(3) 0.084(4) 0.016(3) -0.038(3) -0.002(3)
C32 0.103(4) 0.061(3) 0.051(3) 0.009(2) -0.023(3) -0.020(3)
C33 0.056(3) 0.044(3) 0.069(3) 0.000(2) -0.030(2) 0.013(2)
C34 0.077(3) 0.042(3) 0.068(3) 0.003(2) -0.023(3) 0.004(2)
C35 0.092(4) 0.047(3) 0.121(5) -0.012(3) -0.023(4) 0.011(3)
C36 0.085(4) 0.069(4) 0.175(7) -0.042(4) -0.028(5) 0.030(4)
C37 0.059(3) 0.087(4) 0.158(6) -0.038(4) -0.016(4) 0.027(3)
C38 0.041(3) 0.069(3) 0.116(5) -0.017(3) -0.023(3) 0.016(3)
C39 0.103(4) 0.038(3) 0.079(4) 0.007(2) -0.014(3) -0.015(3)
C40 0.157(7) 0.094(5) 0.148(6) 0.052(4) -0.019(6) -0.017(5)
C41 0.074(4) 0.118(5) 0.084(4) 0.005(4) -0.006(3) 0.028(4)
C42 0.042(3) 0.083(4) 0.139(5) -0.020(4) -0.022(3) 0.011(3)
C43 0.051(3) 0.107(5) 0.146(6) -0.008(4) -0.005(4) 0.021(3)
C44 0.051(3) 0.130(5) 0.143(6) -0.032(5) -0.022(4) -0.011(3)
C45 0.065(3) 0.044(2) 0.039(2) 0.002(2) -0.004(2) -0.009(2)
C46 0.072(3) 0.049(3) 0.050(3) -0.001(2) -0.011(2) -0.018(2)
C47 0.082(4) 0.055(3) 0.064(3) -0.013(3) -0.004(3) -0.017(3)
C48 0.107(4) 0.045(3) 0.058(3) -0.014(2) 0.001(3) -0.024(3)
C49 0.092(4) 0.055(3) 0.054(3) -0.014(2) 0.005(3) 0.002(3)
C50 0.074(3) 0.048(3) 0.040(3) -0.001(2) -0.001(2) -0.006(2)
C51 0.062(3) 0.058(3) 0.075(3) 0.001(3) -0.016(3) -0.016(3)
C52 0.077(4) 0.105(5) 0.113(5) 0.021(4) 0.026(4) 0.006(3)
C53 0.098(4) 0.079(4) 0.129(5) -0.007(4) -0.055(4) 0.001(3)
C54 0.067(3) 0.053(3) 0.045(3) -0.003(2) 0.004(2) 0.003(2)
C55 0.089(4) 0.141(6) 0.090(4) -0.015(4) 0.023(4) -0.036(4)
C56 0.079(4) 0.070(4) 0.115(5) 0.013(3) -0.018(4) 0.003(3)
C57 0.037(2) 0.047(2) 0.047(3) 0.001(2) -0.0059(19) 0.006(2)
C58 0.044(2) 0.053(3) 0.065(3) -0.010(2) 0.002(2) 0.011(2)
C59 0.063(3) 0.052(3) 0.064(3) -0.015(2) 0.003(3) 0.015(2)
C60 0.058(3) 0.045(3) 0.074(3) -0.018(2) -0.004(3) 0.004(2)
C61 0.042(2) 0.046(2) 0.063(3) -0.007(2) -0.004(2) -0.002(2)
C62 0.044(2) 0.050(3) 0.075(3) 0.001(2) 0.000(2) 0.002(2)
N1 0.0342(16) 0.0371(18) 0.055(2) 0.0011(16) -0.0066(16) -0.0021(14)
N2 0.0353(18) 0.0402(18) 0.044(2) -0.0012(16) -0.0027(15) 0.0063(15)
N3 0.048(2) 0.044(2) 0.059(2) -0.0016(18) -0.0219(19) 0.0006(17)
N4 0.054(2) 0.0392(18) 0.046(2) 0.0031(16) -0.0117(17) -0.0076(16)
N5 0.0374(17) 0.0411(19) 0.043(2) -0.0026(16) -0.0080(15) 0.0042(15)

loop_
_atom_type_symbol
_atom_type_description
_atom_type_scat_dispersion_real
_atom_type_scat_dispersion_imag
_atom_type_scat_source
C C 0.0033 0.0016 'International Tables Vol C Tables 4.2.6.8 and 6.1.1.4'
H H 0.0000 0.0000 'International Tables Vol C Tables 4.2.6.8 and 6.1.1.4'
Al Al 0.0645 0.0514 'International Tables Vol C Tables 4.2.6.8 and 6.1.1.4'
N N 0.0061 0.0033 'International Tables Vol C Tables 4.2.6.8 and 6.1.1.4'

loop_
_geom_angle_atom_site_label_1
_geom_angle_atom_site_label_2
_geom_angle_atom_site_label_3
_geom_angle
_geom_angle_site_symmetry_1
_geom_angle_site_symmetry_3
_geom_angle_publ_flag
N1 Al1 Al2 117.60(12) . . ?
N1 Al1 N5 112.10(14) . . ?
N2 Al1 Al2 128.58(11) . . ?
N2 Al1 N1 90.25(14) . . ?
N2 Al1 N5 114.00(14) . . ?
N5 Al1 Al2 95.29(10) . . ?
N3 Al2 Al1 130.92(12) . . ?
N4 Al2 Al1 137.88(12) . . ?
N4 Al2 N3 90.00(15) . . ?
C2 C1 C3 124.2(4) . . ?
C2 C1 N1 116.8(3) . . ?
N1 C1 C3 118.2(4) . . ?
C1 C2 C4 125.0(4) . . ?
C1 C2 N2 115.9(4) . . ?
N2 C2 C4 118.7(4) . . ?
C1 C3 H3A 109.5 . . ?
C1 C3 H3B 109.5 . . ?
C1 C3 H3C 109.5 . . ?
H3A C3 H3B 109.5 . . ?
H3A C3 H3C 109.5 . . ?
H3B C3 H3C 109.5 . . ?
C2 C4 H4A 109.5 . . ?
C2 C4 H4B 109.5 . . ?
C2 C4 H4C 109.5 . . ?
H4A C4 H4B 109.5 . . ?
H4A C4 H4C 109.5 . . ?
H4B C4 H4C 109.5 . . ?
C10 C5 C6 120.2(4) . . ?
C10 C5 N1 120.0(4) . . ?
N1 C5 C6 119.8(4) . . ?
C5 C6 C11 122.6(4) . . ?
C7 C6 C5 118.5(5) . . ?
C7 C6 C11 118.9(4) . . ?
C6 C7 H7 119.4 . . ?
C8 C7 C6 121.2(5) . . ?
C8 C7 H7 119.4 . . ?
C7 C8 H8 119.1 . . ?
C7 C8 C9 121.8(5) . . ?
C9 C8 H8 119.1 . . ?
C8 C9 H9 120.7 . . ?
C8 C9 C10 118.7(5) . . ?
C10 C9 H9 120.7 . . ?
C5 C10 C9 119.5(4) . . ?
C5 C10 C14 122.4(4) . . ?
C9 C10 C14 118.0(4) . . ?
C6 C11 H11 108.1 . . ?
C6 C11 C12 113.3(4) . . ?
C6 C11 C13 110.7(4) . . ?
C12 C11 H11 108.1 . . ?
C12 C11 C13 108.4(4) . . ?
C13 C11 H11 108.1 . . ?
C11 C12 H12A 109.5 . . ?
C11 C12 H12B 109.5 . . ?
C11 C12 H12C 109.5 . . ?
H12A C12 H12B 109.5 . . ?
H12A C12 H12C 109.5 . . ?
H12B C12 H12C 109.5 . . ?
C11 C13 H13A 109.5 . . ?
C11 C13 H13B 109.5 . . ?
C11 C13 H13C 109.5 . . ?
H13A C13 H13B 109.5 . . ?
H13A C13 H13C 109.5 . . ?
H13B C13 H13C 109.5 . . ?
C10 C14 H14 107.6 . . ?
C10 C14 C15 111.4(3) . . ?
C10 C14 C16 113.5(4) . . ?
C15 C14 H14 107.6 . . ?
C15 C14 C16 108.9(4) . . ?
C16 C14 H14 107.6 . . ?
C14 C15 H15A 109.5 . . ?
C14 C15 H15B 109.5 . . ?
C14 C15 H15C 109.5 . . ?
H15A C15 H15B 109.5 . . ?
H15A C15 H15C 109.5 . . ?
H15B C15 H15C 109.5 . . ?
C14 C16 H16A 109.5 . . ?
C14 C16 H16B 109.5 . . ?
C14 C16 H16C 109.5 . . ?
H16A C16 H16B 109.5 . . ?
H16A C16 H16C 109.5 . . ?
H16B C16 H16C 109.5 . . ?
C18 C17 C22 119.7(4) . . ?
C18 C17 N2 120.4(4) . . ?
C22 C17 N2 119.9(4) . . ?
C17 C18 C23 121.3(4) . . ?
C19 C18 C17 118.8(4) . . ?
C19 C18 C23 119.9(4) . . ?
C18 C19 H19 119.2 . . ?
C20 C19 C18 121.6(4) . . ?
C20 C19 H19 119.2 . . ?
C19 C20 H20 120.1 . . ?
C21 C20 C19 119.7(4) . . ?
C21 C20 H20 120.1 . . ?
C20 C21 H21 119.3 . . ?
C20 C21 C22 121.3(4) . . ?
C22 C21 H21 119.3 . . ?
C17 C22 C26 121.7(4) . . ?
C21 C22 C17 118.8(4) . . ?
C21 C22 C26 119.5(4) . . ?
C18 C23 H23 107.4 . . ?
C24 C23 C18 112.1(4) . . ?
C24 C23 H23 107.4 . . ?
C24 C23 C25 108.4(4) . . ?
C25 C23 C18 113.8(4) . . ?
C25 C23 H23 107.4 . . ?
C23 C24 H24A 109.5 . . ?
C23 C24 H24B 109.5 . . ?
C23 C24 H24C 109.5 . . ?
H24A C24 H24B 109.5 . . ?
H24A C24 H24C 109.5 . . ?
H24B C24 H24C 109.5 . . ?
C23 C25 H25A 109.5 . . ?
C23 C25 H25B 109.5 . . ?
C23 C25 H25C 109.5 . . ?
H25A C25 H25B 109.5 . . ?
H25A C25 H25C 109.5 . . ?
H25B C25 H25C 109.5 . . ?
C22 C26 H26 107.5 . . ?
C22 C26 C27 112.3(4) . . ?
C22 C26 C28 112.3(4) . . ?
C27 C26 H26 107.5 . . ?
C27 C26 C28 109.6(4) . . ?
C28 C26 H26 107.5 . . ?
C26 C27 H27A 109.5 . . ?
C26 C27 H27B 109.5 . . ?
C26 C27 H27C 109.5 . . ?
H27A C27 H27B 109.5 . . ?
H27A C27 H27C 109.5 . . ?
H27B C27 H27C 109.5 . . ?
C26 C28 H28A 109.5 . . ?
C26 C28 H28B 109.5 . . ?
C26 C28 H28C 109.5 . . ?
H28A C28 H28B 109.5 . . ?
H28A C28 H28C 109.5 . . ?
H28B C28 H28C 109.5 . . ?
C30 C29 C31 125.5(4) . . ?
C30 C29 N3 115.6(4) . . ?
N3 C29 C31 118.8(4) . . ?
C29 C30 C32 125.9(4) . . ?
C29 C30 N4 115.6(4) . . ?
N4 C30 C32 118.2(4) . . ?
C29 C31 H31A 109.5 . . ?
C29 C31 H31B 109.5 . . ?
C29 C31 H31C 109.5 . . ?
H31A C31 H31B 109.5 . . ?
H31A C31 H31C 109.5 . . ?
H31B C31 H31C 109.5 . . ?
C30 C32 H32A 109.5 . . ?
C30 C32 H32B 109.5 . . ?
C30 C32 H32C 109.5 . . ?
H32A C32 H32B 109.5 . . ?
H32A C32 H32C 109.5 . . ?
H32B C32 H32C 109.5 . . ?
C34 C33 C38 120.0(4) . . ?
C34 C33 N3 120.6(4) . . ?
C38 C33 N3 119.4(4) . . ?
C33 C34 C39 121.5(4) . . ?
C35 C34 C33 119.4(5) . . ?
C35 C34 C39 119.0(5) . . ?
C34 C35 H35 119.5 . . ?
C36 C35 C34 120.9(5) . . ?
C36 C35 H35 119.5 . . ?
C35 C36 H36 119.9 . . ?
C35 C36 C37 120.2(6) . . ?
C37 C36 H36 119.9 . . ?
C36 C37 H37 119.7 . . ?
C36 C37 C38 120.6(6) . . ?
C38 C37 H37 119.7 . . ?
C33 C38 C42 122.2(5) . . ?
C37 C38 C33 118.8(5) . . ?
C37 C38 C42 119.0(5) . . ?
C34 C39 H39 109.0 . . ?
C34 C39 C40 109.3(5) . . ?
C40 C39 H39 109.0 . . ?
C41 C39 C34 112.3(4) . . ?
C41 C39 H39 109.0 . . ?
C41 C39 C40 108.2(5) . . ?
C39 C40 H40A 109.5 . . ?
C39 C40 H40B 109.5 . . ?
C39 C40 H40C 109.5 . . ?
H40A C40 H40B 109.5 . . ?
H40A C40 H40C 109.5 . . ?
H40B C40 H40C 109.5 . . ?
C39 C41 H41A 109.5 . . ?
C39 C41 H41B 109.5 . . ?
C39 C41 H41C 109.5 . . ?
H41A C41 H41B 109.5 . . ?
H41A C41 H41C 109.5 . . ?
H41B C41 H41C 109.5 . . ?
C38 C42 H42 107.9 . . ?
C43 C42 C38 113.8(5) . . ?
C43 C42 H42 107.9 . . ?
C43 C42 C44 109.8(4) . . ?
C44 C42 C38 109.3(5) . . ?
C44 C42 H42 107.9 . . ?
C42 C43 H43A 109.5 . . ?
C42 C43 H43B 109.5 . . ?
C42 C43 H43C 109.5 . . ?
H43A C43 H43B 109.5 . . ?
H43A C43 H43C 109.5 . . ?
H43B C43 H43C 109.5 . . ?
C42 C44 H44A 109.5 . . ?
C42 C44 H44B 109.5 . . ?
C42 C44 H44C 109.5 . . ?
H44A C44 H44B 109.5 . . ?
H44A C44 H44C 109.5 . . ?
H44B C44 H44C 109.5 . . ?
C46 C45 N4 119.6(4) . . ?
C50 C45 C46 121.1(4) . . ?
C50 C45 N4 119.3(4) . . ?
C45 C46 C51 123.1(4) . . ?
C47 C46 C45 118.2(5) . . ?
C47 C46 C51 118.6(4) . . ?
C46 C47 H47 119.3 . . ?
C48 C47 C46 121.4(5) . . ?
C48 C47 H47 119.3 . . ?
C47 C48 H48 119.8 . . ?
C47 C48 C49 120.3(4) . . ?
C49 C48 H48 119.8 . . ?
C48 C49 H49 119.5 . . ?
C48 C49 C50 120.9(5) . . ?
C50 C49 H49 119.5 . . ?
C45 C50 C54 122.6(4) . . ?
C49 C50 C45 118.0(4) . . ?
C49 C50 C54 119.3(4) . . ?
C46 C51 H51 107.9 . . ?
C52 C51 C46 110.0(4) . . ?
C52 C51 H51 107.9 . . ?
C53 C51 C46 113.1(4) . . ?
C53 C51 H51 107.9 . . ?
C53 C51 C52 109.8(4) . . ?
C51 C52 H52A 109.5 . . ?
C51 C52 H52B 109.5 . . ?
C51 C52 H52C 109.5 . . ?
H52A C52 H52B 109.5 . . ?
H52A C52 H52C 109.5 . . ?
H52B C52 H52C 109.5 . . ?
C51 C53 H53A 109.5 . . ?
C51 C53 H53B 109.5 . . ?
C51 C53 H53C 109.5 . . ?
H53A C53 H53B 109.5 . . ?
H53A C53 H53C 109.5 . . ?
H53B C53 H53C 109.5 . . ?
C50 C54 H54 107.4 . . ?
C50 C54 C55 110.1(4) . . ?
C50 C54 C56 113.5(4) . . ?
C55 C54 H54 107.4 . . ?
C56 C54 H54 107.4 . . ?
C56 C54 C55 110.8(4) . . ?
C54 C55 H55A 109.5 . . ?
C54 C55 H55B 109.5 . . ?
C54 C55 H55C 109.5 . . ?
H55A C55 H55B 109.5 . . ?
H55A C55 H55C 109.5 . . ?
H55B C55 H55C 109.5 . . ?
C54 C56 H56A 109.5 . . ?
C54 C56 H56B 109.5 . . ?
C54 C56 H56C 109.5 . . ?
H56A C56 H56B 109.5 . . ?
H56A C56 H56C 109.5 . . ?
H56B C56 H56C 109.5 . . ?
C58 C57 C62 121.9(4) . . ?
N5 C57 C58 120.0(4) . . ?
N5 C57 C62 118.1(3) . . ?
C57 C58 H58 119.5 . . ?
C57 C58 C59 121.0(4) . . ?
C59 C58 H58 119.5 . . ?
C58 C59 H59 120.8 . . ?
C60 C59 C58 118.4(4) . . ?
C60 C59 H59 120.8 . . ?
C59 C60 H60 120.3 . . ?
C59 C60 C61 119.3(4) . . ?
C61 C60 H60 120.3 . . ?
C60 C61 H61 118.3 . . ?
N5 C61 C60 123.5(4) . . ?
N5 C61 H61 118.3 . . ?
C57 C62 H62A 109.5 . . ?
C57 C62 H62B 109.5 . . ?
C57 C62 H62C 109.5 . . ?
H62A C62 H62B 109.5 . . ?
H62A C62 H62C 109.5 . . ?
H62B C62 H62C 109.5 . . ?
C1 N1 Al1 107.7(2) . . ?
C5 N1 Al1 133.9(2) . . ?
C5 N1 C1 117.8(3) . . ?
C2 N2 Al1 108.1(3) . . ?
C17 N2 Al1 131.5(2) . . ?
C17 N2 C2 117.4(3) . . ?
C29 N3 Al2 109.3(3) . . ?
C29 N3 C33 119.3(3) . . ?
C33 N3 Al2 129.7(3) . . ?
C30 N4 Al2 109.0(3) . . ?
C45 N4 Al2 130.0(3) . . ?
C45 N4 C30 119.1(3) . . ?
C57 N5 Al1 125.7(3) . . ?
C61 N5 Al1 115.8(3) . . ?
C61 N5 C57 117.8(3) . . ?

loop_
_geom_bond_atom_site_label_1
_geom_bond_atom_site_label_2
_geom_bond_distance
_geom_bond_site_symmetry_2
_geom_bond_publ_flag
Al1 Al2 2.6043(15) . ?
Al1 N1 1.848(3) . ?
Al1 N2 1.843(3) . ?
Al1 N5 2.027(3) . ?
Al2 N3 1.823(3) . ?
Al2 N4 1.819(3) . ?
C1 C2 1.336(5) . ?
C1 C3 1.509(5) . ?
C1 N1 1.434(5) . ?
C2 C4 1.503(5) . ?
C2 N2 1.444(5) . ?
C3 H3A 0.9800 . ?
C3 H3B 0.9800 . ?
C3 H3C 0.9800 . ?
C4 H4A 0.9800 . ?
C4 H4B 0.9800 . ?
C4 H4C 0.9800 . ?
C5 C6 1.431(6) . ?
C5 C10 1.392(6) . ?
C5 N1 1.424(5) . ?
C6 C7 1.380(6) . ?
C6 C11 1.506(6) . ?
C7 H7 0.9500 . ?
C7 C8 1.359(6) . ?
C8 H8 0.9500 . ?
C8 C9 1.394(7) . ?
C9 H9 0.9500 . ?
C9 C10 1.414(6) . ?
C10 C14 1.526(6) . ?
C11 H11 1.0000 . ?
C11 C12 1.535(6) . ?
C11 C13 1.540(6) . ?
C12 H12A 0.9800 . ?
C12 H12B 0.9800 . ?
C12 H12C 0.9800 . ?
C13 H13A 0.9800 . ?
C13 H13B 0.9800 . ?
C13 H13C 0.9800 . ?
C14 H14 1.0000 . ?
C14 C15 1.553(5) . ?
C14 C16 1.554(6) . ?
C15 H15A 0.9800 . ?
C15 H15B 0.9800 . ?
C15 H15C 0.9800 . ?
C16 H16A 0.9800 . ?
C16 H16B 0.9800 . ?
C16 H16C 0.9800 . ?
C17 C18 1.408(5) . ?
C17 C22 1.424(5) . ?
C17 N2 1.425(5) . ?
C18 C19 1.396(5) . ?
C18 C23 1.508(6) . ?
C19 H19 0.9500 . ?
C19 C20 1.380(6) . ?
C20 H20 0.9500 . ?
C20 C21 1.377(6) . ?
C21 H21 0.9500 . ?
C21 C22 1.396(5) . ?
C22 C26 1.508(6) . ?
C23 H23 1.0000 . ?
C23 C24 1.490(6) . ?
C23 C25 1.503(7) . ?
C24 H24A 0.9800 . ?
C24 H24B 0.9800 . ?
C24 H24C 0.9800 . ?
C25 H25A 0.9800 . ?
C25 H25B 0.9800 . ?
C25 H25C 0.9800 . ?
C26 H26 1.0000 . ?
C26 C27 1.525(6) . ?
C26 C28 1.536(6) . ?
C27 H27A 0.9800 . ?
C27 H27B 0.9800 . ?
C27 H27C 0.9800 . ?
C28 H28A 0.9800 . ?
C28 H28B 0.9800 . ?
C28 H28C 0.9800 . ?
C29 C30 1.338(6) . ?
C29 C31 1.509(6) . ?
C29 N3 1.427(5) . ?
C30 C32 1.510(6) . ?
C30 N4 1.436(5) . ?
C31 H31A 0.9800 . ?
C31 H31B 0.9800 . ?
C31 H31C 0.9800 . ?
C32 H32A 0.9800 . ?
C32 H32B 0.9800 . ?
C32 H32C 0.9800 . ?
C33 C34 1.394(6) . ?
C33 C38 1.408(6) . ?
C33 N3 1.442(5) . ?
C34 C35 1.390(7) . ?
C34 C39 1.514(7) . ?
C35 H35 0.9500 . ?
C35 C36 1.373(8) . ?
C36 H36 0.9500 . ?
C36 C37 1.378(8) . ?
C37 H37 0.9500 . ?
C37 C38 1.401(7) . ?
C38 C42 1.534(7) . ?
C39 H39 1.0000 . ?
C39 C40 1.554(7) . ?
C39 C41 1.479(7) . ?
C40 H40A 0.9800 . ?
C40 H40B 0.9800 . ?
C40 H40C 0.9800 . ?
C41 H41A 0.9800 . ?
C41 H41B 0.9800 . ?
C41 H41C 0.9800 . ?
C42 H42 1.0000 . ?
C42 C43 1.527(8) . ?
C42 C44 1.534(7) . ?
C43 H43A 0.9800 . ?
C43 H43B 0.9800 . ?
C43 H43C 0.9800 . ?
C44 H44A 0.9800 . ?
C44 H44B 0.9800 . ?
C44 H44C 0.9800 . ?
C45 C46 1.408(6) . ?
C45 C50 1.403(6) . ?
C45 N4 1.432(5) . ?
C46 C47 1.402(6) . ?
C46 C51 1.536(6) . ?
C47 H47 0.9500 . ?
C47 C48 1.358(7) . ?
C48 H48 0.9500 . ?
C48 C49 1.388(7) . ?
C49 H49 0.9500 . ?
C49 C50 1.402(6) . ?
C50 C54 1.507(6) . ?
C51 H51 1.0000 . ?
C51 C52 1.532(7) . ?
C51 C53 1.528(6) . ?
C52 H52A 0.9800 . ?
C52 H52B 0.9800 . ?
C52 H52C 0.9800 . ?
C53 H53A 0.9800 . ?
C53 H53B 0.9800 . ?
C53 H53C 0.9800 . ?
C54 H54 1.0000 . ?
C54 C55 1.528(6) . ?
C54 C56 1.516(6) . ?
C55 H55A 0.9800 . ?
C55 H55B 0.9800 . ?
C55 H55C 0.9800 . ?
C56 H56A 0.9800 . ?
C56 H56B 0.9800 . ?
C56 H56C 0.9800 . ?
C57 C58 1.377(5) . ?
C57 C62 1.492(5) . ?
C57 N5 1.367(5) . ?
C58 H58 0.9500 . ?
C58 C59 1.386(6) . ?
C59 H59 0.9500 . ?
C59 C60 1.359(6) . ?
C60 H60 0.9500 . ?
C60 C61 1.364(5) . ?
C61 H61 0.9500 . ?
C61 N5 1.352(5) . ?
C62 H62A 0.9800 . ?
C62 H62B 0.9800 . ?
C62 H62C 0.9800 . ?
